data_2011118
loop_
_publ_author_name
'Jha, Amitabh'
'Malhotra, Sanjay'
'Parmar, Virinder S.'
' Errington, William'

_publ_section_title
;
 6-Hydroxy-2,2-dimethyl-3,4-dihydro-2<i>H</i>-benzo[<i>b</i>]pyran
;
_journal_issue 7
_journal_name_full 'Acta Crystallographica Section C'
_journal_page_first 899
_journal_page_last 900
_journal_paper_doi 10.1107/S0108270100005813
_journal_volume 56
_journal_year 2000
_chemical_formula_sum 'C11 H14 O2'
_chemical_formula_weight 178.22
_chemical_name_systematic
;
 2,2-Dimethyl-3,4-dihydro-6-hydroxy-(2H)-benzo-(1,2-b)-pyran
;
_space_group_IT_number 88
_symmetry_cell_setting tetragonal
_symmetry_space_group_name_Hall '-I 4ad'
_symmetry_space_group_name_H-M 'I 41/a :2'
_audit_creation_method SHELXL-97
_cell_angle_alpha 90.00
_cell_angle_beta 90.00
_cell_angle_gamma 90.00
_cell_formula_units_Z 16
_cell_length_a 25.1353(12)
_cell_length_b 25.1353(12)
_cell_length_c 6.2139(4)
_cell_measurement_reflns_used 4204
_cell_measurement_temperature 180(2)
_cell_measurement_theta_max 27.49
_cell_measurement_theta_min 2.29
_cell_volume 3925.8(4)
_computing_cell_refinement 'SAINT (Siemens, 1995)'
_computing_data_collection 'SMART (Siemens, 1994a)'
_computing_data_reduction SAINT
_computing_molecular_graphics SHELXTL/PC
_computing_publication_material SHELXTL/PC
_computing_structure_refinement 'SHELXL-97 (Sheldrick, 1997)'
_computing_structure_solution 'SHELXTL/PC (Siemens, 1994b)'
_diffrn_ambient_temperature 180(2)
_diffrn_detector_area_resol_mean 8.192
_diffrn_measured_fraction_theta_full .993
_diffrn_measured_fraction_theta_max .993
_diffrn_measurement_device_type ' Siemens SMART CCD area-detector diffractometer'
_diffrn_measurement_method '\w scans'
_diffrn_radiation_monochromator graphite
_diffrn_radiation_source 'normal-focus sealed tube'
_diffrn_radiation_type MoK\a
_diffrn_radiation_wavelength .71073
_diffrn_reflns_av_R_equivalents .0473
_diffrn_reflns_av_sigmaI/netI .0382
_diffrn_reflns_limit_h_max 32
_diffrn_reflns_limit_h_min -31
_diffrn_reflns_limit_k_max 32
_diffrn_reflns_limit_k_min -21
_diffrn_reflns_limit_l_max 6
_diffrn_reflns_limit_l_min -8
_diffrn_reflns_number 11034
_diffrn_reflns_theta_full 27.49
_diffrn_reflns_theta_max 27.49
_diffrn_reflns_theta_min 2.29
_diffrn_standards_decay_% 0
_exptl_absorpt_coefficient_mu .082
_exptl_absorpt_correction_T_max .984
_exptl_absorpt_correction_T_min .976
_exptl_absorpt_correction_type multi-scan
_exptl_absorpt_process_details '(SADABS; Sheldrick, 1996)'
_exptl_crystal_colour colourless
_exptl_crystal_density_diffrn 1.206
_exptl_crystal_density_method 'not measured'
_exptl_crystal_description block
_exptl_crystal_F_000 1536
_exptl_crystal_size_max .30
_exptl_crystal_size_mid .22
_exptl_crystal_size_min .20
_refine_diff_density_max .14
_refine_diff_density_min -.24
_refine_ls_extinction_method none
_refine_ls_goodness_of_fit_ref 1.024
_refine_ls_hydrogen_treatment mixed
_refine_ls_matrix_type full
_refine_ls_number_parameters 124
_refine_ls_number_reflns 2237
_refine_ls_number_restraints 0
_refine_ls_restrained_S_all 1.024
_refine_ls_R_factor_all .082
_refine_ls_R_factor_gt .047
_refine_ls_shift/su_max .000
_refine_ls_shift/su_mean .000
_refine_ls_structure_factor_coef Fsqd
_refine_ls_weighting_details 'calc w=1/[\s^2^(Fo^2^)+(0.0488P)^2^+1.8457P] where P=(Fo^2^+2Fc^2^)/3'
_refine_ls_weighting_scheme calc
_refine_ls_wR_factor_ref .115
_reflns_number_gt 1510
_reflns_number_total 2237
_reflns_threshold_expression >2sigma(I)
_cod_data_source_file fr1268.cif
_cod_data_source_block I
_cod_original_sg_symbol_H-M 'I 41/a'
_cod_database_code 2011118

loop_
_symmetry_equiv_pos_as_xyz
'x, y, z'
'-x+1/2, -y, z+1/2'
'-y+3/4, x+1/4, z+1/4'
'y+3/4, -x+3/4, z+3/4'
'x+1/2, y+1/2, z+1/2'
'-x+1, -y+1/2, z+1'
'-y+5/4, x+3/4, z+3/4'
'y+5/4, -x+5/4, z+5/4'
'-x, -y, -z'
'x-1/2, y, -z-1/2'
'y-3/4, -x-1/4, -z-1/4'
'-y-3/4, x-3/4, -z-3/4'
'-x+1/2, -y+1/2, -z+1/2'
'x, y+1/2, -z'
'y-1/4, -x+1/4, -z+1/4'
'-y-1/4, x-1/4, -z-1/4'

loop_
_atom_site_label
_atom_site_fract_x
_atom_site_fract_y
_atom_site_fract_z
_atom_site_U_iso_or_equiv
_atom_site_adp_type
_atom_site_calc_flag
_atom_site_refinement_flags
_atom_site_occupancy
_atom_site_disorder_assembly
_atom_site_disorder_group
_atom_site_type_symbol
O1 .50790(4) .43699(4) .80152(18) .0355(3) Uani d . 1 . . O
O2 .31070(4) .49708(5) .49208(19) .0354(3) Uani d . 1 . . O
H2 .2935(9) .5180(9) .587(4) .070(7) Uiso d . 1 . . H
C2 .53615(6) .39350(6) .6972(3) .0325(4) Uani d . 1 . . C
C3 .53548(6) .40296(7) .4561(3) .0362(4) Uani d . 1 . . C
H3A .5559 .3745 .3836 .043 Uiso calc R 1 . . H
H3B .5530 .4373 .4241 .043 Uiso calc R 1 . . H
C4 .47889(7) .40384(7) .3671(3) .0381(4) Uani d . 1 . . C
H4A .4790 .4199 .2216 .046 Uiso calc R 1 . . H
H4B .4655 .3669 .3545 .046 Uiso calc R 1 . . H
C5 .39220(6) .45176(6) .4434(3) .0310(4) Uani d . 1 . . C
H5A .3803 .4423 .3033 .037 Uiso calc R 1 . . H
C6 .35948(6) .48131(6) .5748(3) .0282(4) Uani d . 1 . . C
C7 .37583(6) .49519(6) .7802(3) .0311(4) Uani d . 1 . . C
H7A .3531 .5152 .8716 .037 Uiso calc R 1 . . H
C8 .42549(6) .47954(6) .8503(3) .0323(4) Uani d . 1 . . C
H8A .4371 .4892 .9903 .039 Uiso calc R 1 . . H
C9 .45861(6) .44976(6) .7182(2) .0287(4) Uani d . 1 . . C
C10 .44249(6) .43542(6) .5120(3) .0291(4) Uani d . 1 . . C
C11 .59202(6) .39632(7) .7880(3) .0422(4) Uani d . 1 . . C
H11A .6087 .4299 .7445 .063 Uiso calc R 1 . . H
H11B .6130 .3664 .7328 .063 Uiso calc R 1 . . H
H11C .5905 .3944 .9454 .063 Uiso calc R 1 . . H
C12 .50900(7) .34199(7) .7608(3) .0450(5) Uani d . 1 . . C
H12A .5120 .3370 .9167 .067 Uiso calc R 1 . . H
H12B .5261 .3122 .6865 .067 Uiso calc R 1 . . H
H12C .4714 .3436 .7203 .067 Uiso calc R 1 . . H

loop_
_atom_site_aniso_label
_atom_site_aniso_U_11
_atom_site_aniso_U_22
_atom_site_aniso_U_33
_atom_site_aniso_U_12
_atom_site_aniso_U_13
_atom_site_aniso_U_23
O1 .0316(6) .0410(7) .0338(7) .0081(5) -.0037(5) -.0027(5)
O2 .0270(6) .0378(7) .0415(7) .0041(5) -.0054(5) -.0121(6)
C2 .0287(8) .0320(8) .0368(9) .0045(7) .0044(7) .0043(7)
C3 .0329(9) .0394(9) .0364(10) .0060(7) .0073(7) .0039(8)
C4 .0400(10) .0414(10) .0329(9) .0112(8) .0019(8) -.0042(8)
C5 .0322(8) .0324(8) .0284(9) .0008(6) -.0020(7) -.0040(7)
C6 .0250(8) .0256(8) .0340(9) -.0016(6) -.0013(7) -.0010(7)
C7 .0315(8) .0309(8) .0310(9) .0011(6) .0034(7) -.0037(7)
C8 .0349(9) .0366(9) .0252(8) .0004(7) -.0005(7) -.0027(7)
C9 .0277(8) .0292(8) .0291(8) .0000(6) .0007(7) .0028(7)
C10 .0307(8) .0270(8) .0297(9) .0013(6) .0033(7) .0008(7)
C11 .0323(9) .0470(11) .0474(11) .0050(8) -.0009(8) .0041(9)
C12 .0372(10) .0400(10) .0577(12) .0032(8) .0029(9) .0157(9)

loop_
_atom_type_symbol
_atom_type_description
_atom_type_scat_dispersion_real
_atom_type_scat_dispersion_imag
_atom_type_scat_source
C C .0033 .0016 'International Tables Vol C Tables 4.2.6.8 and 6.1.1.4'
H H .0000 .0000 'International Tables Vol C Tables 4.2.6.8 and 6.1.1.4'
O O .0106 .0060 'International Tables Vol C Tables 4.2.6.8 and 6.1.1.4'

loop_
_geom_angle_atom_site_label_1
_geom_angle_atom_site_label_2
_geom_angle_atom_site_label_3
_geom_angle
C9 O1 C2 116.44(12)
C6 O2 H2 110.4(14)
O1 C2 C11 104.54(13)
O1 C2 C12 107.80(13)
C11 C2 C12 111.11(14)
O1 C2 C3 108.45(13)
C11 C2 C3 111.76(14)
C12 C2 C3 112.72(15)
C2 C3 C4 111.74(14)
C2 C3 H3A 109.3
C4 C3 H3A 109.3
C2 C3 H3B 109.3
C4 C3 H3B 109.3
H3A C3 H3B 107.9
C10 C4 C3 110.89(14)
C10 C4 H4A 109.5
C3 C4 H4A 109.5
C10 C4 H4B 109.5
C3 C4 H4B 109.5
H4A C4 H4B 108.0
C6 C5 C10 121.24(15)
C6 C5 H5A 119.4
C10 C5 H5A 119.4
C5 C6 C7 120.34(14)
C5 C6 O2 117.55(14)
C7 C6 O2 122.10(14)
C8 C7 C6 119.17(15)
C8 C7 H7A 120.4
C6 C7 H7A 120.4
C7 C8 C9 120.66(15)
C7 C8 H8A 119.7
C9 C8 H8A 119.7
O1 C9 C8 116.22(14)
O1 C9 C10 123.13(14)
C8 C9 C10 120.63(14)
C9 C10 C5 117.96(14)
C9 C10 C4 120.59(14)
C5 C10 C4 121.44(15)
C2 C11 H11A 109.5
C2 C11 H11B 109.5
H11A C11 H11B 109.5
C2 C11 H11C 109.5
H11A C11 H11C 109.5
H11B C11 H11C 109.5
C2 C12 H12A 109.5
C2 C12 H12B 109.5
H12A C12 H12B 109.5
C2 C12 H12C 109.5
H12A C12 H12C 109.5
H12B C12 H12C 109.5

loop_
_geom_bond_atom_site_label_1
_geom_bond_atom_site_label_2
_geom_bond_site_symmetry_2
_geom_bond_distance
_geom_bond_publ_flag
O1 C9 . 1.3805(19) y
O1 C2 . 1.4560(19) y
O2 C6 . 1.3873(18) y
O2 H2 . .90(2) ?
C2 C11 . 1.515(2) ?
C2 C12 . 1.516(2) ?
C2 C3 . 1.517(2) ?
C3 C4 . 1.526(2) ?
C3 H3A . .9900 ?
C3 H3B . .9900 ?
C4 C10 . 1.509(2) ?
C4 H4A . .9900 ?
C4 H4B . .9900 ?
C5 C6 . 1.376(2) ?
C5 C10 . 1.396(2) ?
C5 H5A . .9500 ?
C6 C7 . 1.386(2) ?
C7 C8 . 1.379(2) ?
C7 H7A . .9500 ?
C8 C9 . 1.388(2) ?
C8 H8A . .9500 ?
C9 C10 . 1.391(2) ?
C11 H11A . .9800 ?
C11 H11B . .9800 ?
C11 H11C . .9800 ?
C12 H12A . .9800 ?
C12 H12B . .9800 ?
C12 H12C . .9800 ?

loop_
_geom_hbond_atom_site_label_D
_geom_hbond_atom_site_label_H
_geom_hbond_atom_site_label_A
_geom_hbond_site_symmetry_A
_geom_hbond_distance_DH
_geom_hbond_distance_HA
_geom_hbond_distance_DA
_geom_hbond_angle_DHA
O2 H2 O2 3 .90(2) 1.77(2) 2.6608(12) 172(2)

loop_
_geom_torsion_atom_site_label_1
_geom_torsion_atom_site_label_2
_geom_torsion_atom_site_label_3
_geom_torsion_atom_site_label_4
_geom_torsion
_geom_torsion_publ_flag
C9 O1 C2 C11 168.31(13) ?
C9 O1 C2 C12 -73.38(17) ?
C9 O1 C2 C3 48.95(17) ?
O1 C2 C3 C4 -61.43(18) y
C11 C2 C3 C4 -176.15(14) ?
C12 C2 C3 C4 57.86(19) ?
C2 C3 C4 C10 43.3(2) y
C10 C5 C6 C7 -.5(2) ?
C10 C5 C6 O2 178.37(14) ?
C5 C6 C7 C8 .7(2) ?
O2 C6 C7 C8 -178.08(14) ?
C6 C7 C8 C9 -.7(2) ?
C2 O1 C9 C8 162.00(13) ?
C2 O1 C9 C10 -19.7(2) y
C7 C8 C9 O1 178.76(13) ?
C7 C8 C9 C10 .4(2) ?
O1 C9 C10 C5 -178.38(14) ?
C8 C9 C10 C5 -.2(2) ?
O1 C9 C10 C4 .7(2) ?
C8 C9 C10 C4 178.96(15) ?
C6 C5 C10 C9 .2(2) ?
C6 C5 C10 C4 -178.92(15) ?
C3 C4 C10 C9 -13.3(2) y
C3 C4 C10 C5 165.84(15) ?

loop_
_cod_related_entry_id
_cod_related_entry_database
_cod_related_entry_code
1 ChemSpider 133044
